data_2013159
loop_
_publ_author_name
'Anderson, Frankie P.'
'Gallagher, John F.'
'Kenny, Peter T. M.'
'Ryan, Clodagh'
'Savage, David'

_publ_section_title
;
 Ethyl and isopropyl 4-ferrocenylbenzoate
;
_journal_issue 1
_journal_name_full 'Acta Crystallographica Section C'
_journal_page_first m13
_journal_page_last m15
_journal_paper_doi 10.1107/S0108270102021819
_journal_volume 59
_journal_year 2003
_chemical_formula_iupac '[Fe (C19 H18 O2)]'
_chemical_formula_moiety 'C19 H18 Fe O2'
_chemical_formula_sum 'C19 H18 Fe O2'
_chemical_formula_weight 334.18
_chemical_melting_point 358
_chemical_name_systematic
;
Ethyl 4-ferrocenylbenzoate
;
_space_group_IT_number 14
_symmetry_cell_setting monoclinic
_symmetry_space_group_name_Hall '-P 2ybc'
_symmetry_space_group_name_H-M 'P 1 21/c 1'
_atom_sites_solution_hydrogens geom
_atom_sites_solution_primary direct
_atom_sites_solution_secondary difmap
_cell_angle_alpha 90
_cell_angle_beta 94.128(5)
_cell_angle_gamma 90
_cell_formula_units_Z 4
_cell_length_a 7.9563(5)
_cell_length_b 16.3464(11)
_cell_length_c 12.0088(10)
_cell_measurement_reflns_used 80
_cell_measurement_temperature 294.0(10)
_cell_measurement_theta_max 20.65
_cell_measurement_theta_min 5.45
_cell_volume 1557.78(19)
_computing_cell_refinement XSCANS
_computing_data_collection 'XSCANS (Siemens, 1994)'
_computing_data_reduction XSCANS
_computing_molecular_graphics 'ORTEPIII (Burnett & Johnson, 1996) and PLATON (Spek, 1998)'
_computing_publication_material 'SHELXL97 and PREP8 (Ferguson, 1998)'
_computing_structure_refinement 'SHELXL97 (Sheldrick, 1997)'
_computing_structure_solution 'SHELXS97 (Sheldrick, 1997)'
_diffrn_ambient_temperature 294.0(10)
_diffrn_measured_fraction_theta_full 1.00
_diffrn_measured_fraction_theta_max 1.00
_diffrn_measurement_device 'Siemens P4'
_diffrn_measurement_method \w/2\q
_diffrn_radiation_monochromator graphite
_diffrn_radiation_source 'X-ray tube'
_diffrn_radiation_type 'Mo K\a'
_diffrn_radiation_wavelength 0.71073
_diffrn_reflns_av_R_equivalents 0.012
_diffrn_reflns_av_sigmaI/netI 0.018
_diffrn_reflns_limit_h_max 1
_diffrn_reflns_limit_h_min -10
_diffrn_reflns_limit_k_max 1
_diffrn_reflns_limit_k_min -21
_diffrn_reflns_limit_l_max 15
_diffrn_reflns_limit_l_min -15
_diffrn_reflns_number 4875
_diffrn_reflns_theta_full 28.05
_diffrn_reflns_theta_max 28.0
_diffrn_reflns_theta_min 2.1
_diffrn_standards_decay_% +-1
_diffrn_standards_interval_count 296
_diffrn_standards_number 4
_exptl_absorpt_coefficient_mu 0.972
_exptl_absorpt_correction_T_max 0.646
_exptl_absorpt_correction_T_min 0.629
_exptl_absorpt_correction_type '\y scan'
_exptl_absorpt_process_details '(North et al., 1968)'
_exptl_crystal_colour orange
_exptl_crystal_density_diffrn 1.425
_exptl_crystal_density_meas ?
_exptl_crystal_density_method 'not measured'
_exptl_crystal_description block
_exptl_crystal_F_000 696
_exptl_crystal_size_max 0.50
_exptl_crystal_size_mid 0.45
_exptl_crystal_size_min 0.45
_refine_diff_density_max 0.28
_refine_diff_density_min -0.30
_refine_ls_extinction_method none
_refine_ls_goodness_of_fit_ref 1.047
_refine_ls_hydrogen_treatment constr
_refine_ls_matrix_type full
_refine_ls_number_parameters 200
_refine_ls_number_reflns 3780
_refine_ls_number_restraints 0
_refine_ls_restrained_S_all 1.047
_refine_ls_R_factor_all 0.034
_refine_ls_R_factor_gt 0.028
_refine_ls_shift/su_max <0.001
_refine_ls_shift/su_mean 0.000
_refine_ls_structure_factor_coef Fsqd
_refine_ls_weighting_details 'w = 1/[\s^2^(Fo^2^)+(0.039P)^2^+0.319P] where P=(Fo^2^+2Fc^2^)/3'
_refine_ls_weighting_scheme calc
_refine_ls_wR_factor_gt 0.075
_refine_ls_wR_factor_ref 0.079
_reflns_number_gt 3276
_reflns_number_total 3780
_reflns_threshold_expression I>2\s(I)
_cod_data_source_file gd1238.cif
_cod_data_source_block II
_cod_depositor_comments
;
The following automatic conversions were performed:
'_symmetry_cell_setting' value 'Monoclinic' changed to 'monoclinic'
according to '/home/saulius/struct/CIF-dictionaries/cif_core.dic'
dictionary named 'cif_core.dic' version 2.4.1 from 2010-06-29.

Automatic conversion script
Id: cif_fix_enum 1527 2010-12-29 10:47:43Z saulius 

The following automatic conversions were performed:

'_symmetry_cell_setting' value 'Monoclinic' changed to 'monoclinic'
according to /home/saulius/struct/CIF-dictionaries/cif_core.dic
dictionary named 'cif_core.dic' version 2.4.1 from 2010-06-29.

Automatic conversion script
Id: cif_fix_values 1715 2011-07-08 13:25:40Z adriana 

The following automatic conversions were performed:

'_exptl_crystal_density_meas' value 'not measured' was changed to '?'
- the value is perceived as not measured.

Automatic conversion script
Id: cif_fix_values 3008 2015-01-20 13:52:24Z robertas 
;
_cod_original_sg_symbol_H-M 'P 21/c'
_cod_database_code 2013159
_cod_database_fobs_code 2013159

loop_
_symmetry_equiv_pos_as_xyz
'x, y, z'
'-x, y+1/2, -z+1/2'
'-x, -y, -z'
'x, -y-1/2, z-1/2'

loop_
_atom_site_label
_atom_site_fract_x
_atom_site_fract_y
_atom_site_fract_z
_atom_site_U_iso_or_equiv
_atom_site_adp_type
_atom_site_calc_flag
_atom_site_refinement_flags
_atom_site_occupancy
_atom_site_disorder_assembly
_atom_site_disorder_group
_atom_site_type_symbol
Fe1 0.42391(3) 0.701199(12) 0.323801(17) 0.04152(8) Uani d . 1 . . Fe
O1 0.2066(2) 0.47467(10) -0.24288(12) 0.0796(4) Uani d . 1 . . O
O2 0.01774(14) 0.57520(8) -0.25620(9) 0.0533(3) Uani d . 1 . . O
C1 0.1314(2) 0.52853(10) -0.20018(13) 0.0489(3) Uani d . 1 . . C
C2 -0.0149(2) 0.55551(11) -0.37353(13) 0.0553(4) Uani d . 1 . . C
C3 -0.1447(3) 0.61374(16) -0.42061(18) 0.0815(6) Uani d . 1 . . C
C11 0.25972(18) 0.61258(9) 0.26420(13) 0.0460(3) Uani d . 1 . . C
C12 0.3909(2) 0.57835(10) 0.33805(13) 0.0501(3) Uani d . 1 . . C
C13 0.3854(2) 0.61604(11) 0.44385(14) 0.0569(4) Uani d . 1 . . C
C14 0.2530(2) 0.67385(13) 0.43741(14) 0.0594(4) Uani d . 1 . . C
C15 0.1753(2) 0.67255(12) 0.32731(14) 0.0539(4) Uani d . 1 . . C
C21 0.5276(3) 0.75038(13) 0.18930(15) 0.0647(5) Uani d . 1 . . C
C22 0.6552(2) 0.71840(12) 0.2659(2) 0.0700(5) Uani d . 1 . . C
C23 0.6436(2) 0.76025(12) 0.36839(18) 0.0663(5) Uani d . 1 . . C
C24 0.5119(3) 0.81687(11) 0.35455(17) 0.0637(5) Uani d . 1 . . C
C25 0.4411(3) 0.81077(11) 0.24453(17) 0.0636(5) Uani d . 1 . . C
C31 0.22186(18) 0.59141(9) 0.14605(12) 0.0430(3) Uani d . 1 . . C
C32 0.1031(2) 0.63437(10) 0.07822(14) 0.0505(3) Uani d . 1 . . C
C33 0.0705(2) 0.61497(10) -0.03342(13) 0.0492(3) Uani d . 1 . . C
C34 0.15632(18) 0.55113(9) -0.08000(12) 0.0439(3) Uani d . 1 . . C
C35 0.2713(2) 0.50642(11) -0.01278(14) 0.0532(4) Uani d . 1 . . C
C36 0.3035(2) 0.52601(10) 0.09854(14) 0.0531(4) Uani d . 1 . . C
H2A -0.0554 0.4997 -0.3820 0.066 Uiso calc R 1 . . H
H2B 0.0875 0.5608 -0.4121 0.066 Uiso calc R 1 . . H
H3A -0.2460 0.6073 -0.3826 0.122 Uiso calc R 1 . . H
H3B -0.1681 0.6028 -0.4987 0.122 Uiso calc R 1 . . H
H3C -0.1038 0.6687 -0.4109 0.122 Uiso calc R 1 . . H
H12 0.4669 0.5382 0.3196 0.060 Uiso calc R 1 . . H
H13 0.4566 0.6047 0.5068 0.068 Uiso calc R 1 . . H
H14 0.2222 0.7071 0.4954 0.071 Uiso calc R 1 . . H
H15 0.0852 0.7050 0.3006 0.065 Uiso calc R 1 . . H
H21 0.5054 0.7341 0.1155 0.078 Uiso calc R 1 . . H
H22 0.7320 0.6776 0.2515 0.084 Uiso calc R 1 . . H
H23 0.7117 0.7516 0.4335 0.080 Uiso calc R 1 . . H
H24 0.4773 0.8524 0.4089 0.076 Uiso calc R 1 . . H
H25 0.3515 0.8417 0.2135 0.076 Uiso calc R 1 . . H
H32 0.0443 0.6771 0.1086 0.061 Uiso calc R 1 . . H
H33 -0.0089 0.6448 -0.0772 0.059 Uiso calc R 1 . . H
H35 0.3274 0.4627 -0.0429 0.064 Uiso calc R 1 . . H
H36 0.3809 0.4951 0.1425 0.064 Uiso calc R 1 . . H

loop_
_atom_site_aniso_label
_atom_site_aniso_U_11
_atom_site_aniso_U_22
_atom_site_aniso_U_33
_atom_site_aniso_U_12
_atom_site_aniso_U_13
_atom_site_aniso_U_23
Fe1 0.04157(12) 0.04073(12) 0.04198(12) -0.00176(8) 0.00115(8) -0.00168(8)
O1 0.0926(10) 0.0868(10) 0.0588(8) 0.0393(8) 0.0003(7) -0.0171(7)
O2 0.0558(6) 0.0578(6) 0.0458(5) 0.0068(5) -0.0002(5) -0.0047(5)
C1 0.0460(8) 0.0502(8) 0.0507(8) -0.0003(6) 0.0045(6) -0.0028(6)
C2 0.0598(9) 0.0621(10) 0.0439(8) -0.0032(8) 0.0024(7) -0.0018(7)
C3 0.0853(15) 0.0918(15) 0.0647(12) 0.0230(12) -0.0126(10) -0.0023(11)
C11 0.0421(7) 0.0465(8) 0.0494(8) -0.0076(6) 0.0030(6) -0.0017(6)
C12 0.0560(9) 0.0427(7) 0.0510(8) -0.0060(6) -0.0001(7) 0.0031(6)
C13 0.0645(10) 0.0608(10) 0.0450(8) -0.0104(8) 0.0012(7) 0.0061(7)
C14 0.0571(9) 0.0746(11) 0.0478(8) -0.0076(9) 0.0121(7) -0.0074(8)
C15 0.0416(8) 0.0664(10) 0.0542(9) -0.0022(7) 0.0071(6) -0.0078(8)
C21 0.0750(12) 0.0662(11) 0.0544(9) -0.0142(10) 0.0147(8) 0.0019(8)
C22 0.0496(9) 0.0548(10) 0.1087(17) -0.0040(8) 0.0267(10) 0.0061(10)
C23 0.0577(10) 0.0619(11) 0.0767(12) -0.0182(9) -0.0132(9) 0.0094(9)
C24 0.0772(12) 0.0431(8) 0.0698(11) -0.0109(8) -0.0002(9) -0.0057(8)
C25 0.0727(12) 0.0519(9) 0.0655(11) 0.0018(8) -0.0007(9) 0.0132(8)
C31 0.0388(7) 0.0417(7) 0.0483(7) -0.0062(6) 0.0022(5) -0.0035(6)
C32 0.0513(8) 0.0456(8) 0.0543(8) 0.0071(6) 0.0010(7) -0.0089(7)
C33 0.0466(8) 0.0476(8) 0.0525(8) 0.0060(6) -0.0025(6) -0.0008(6)
C34 0.0400(7) 0.0439(7) 0.0476(7) -0.0046(6) 0.0024(6) -0.0034(6)
C35 0.0506(8) 0.0518(8) 0.0567(9) 0.0108(7) -0.0002(7) -0.0095(7)
C36 0.0509(8) 0.0527(9) 0.0543(9) 0.0095(7) -0.0058(7) -0.0033(7)

loop_
_atom_type_symbol
_atom_type_description
_atom_type_scat_dispersion_real
_atom_type_scat_dispersion_imag
_atom_type_scat_source
C C 0.0033 0.0016 'International Tables Vol C Tables 4.2.6.8 and 6.1.1.4'
H H 0.0000 0.0000 'International Tables Vol C Tables 4.2.6.8 and 6.1.1.4'
O O 0.0106 0.0060 'International Tables Vol C Tables 4.2.6.8 and 6.1.1.4'
Fe Fe 0.3463 0.8444 'International Tables Vol C Tables 4.2.6.8 and 6.1.1.4'

loop_
_geom_angle_atom_site_label_1
_geom_angle_atom_site_label_2
_geom_angle_atom_site_label_3
_geom_angle
_geom_angle_publ_flag
C1 O2 C2 115.63(13) yes
O1 C1 O2 123.17(16) yes
O1 C1 C34 124.07(15) yes
O2 C1 C34 112.76(13) yes
O2 C2 C3 107.37(15) yes
C12 C11 C15 106.70(14) no
C12 C11 C31 126.47(14) no
C15 C11 C31 126.81(14) no
C12 C11 Fe1 69.01(8) no
C15 C11 Fe1 69.06(9) no
C31 C11 Fe1 125.85(10) no
C13 C12 C11 108.47(15) no
C13 C12 Fe1 70.02(10) no
C11 C12 Fe1 69.84(9) no
C14 C13 C12 108.26(15) no
C14 C13 Fe1 69.80(10) no
C12 C13 Fe1 69.34(9) no
C13 C14 C15 108.30(16) no
C13 C14 Fe1 69.75(10) no
C15 C14 Fe1 69.35(9) no
C14 C15 C11 108.26(16) no
C14 C15 Fe1 69.94(10) no
C11 C15 Fe1 69.76(9) no
C25 C21 C22 107.83(18) no
C25 C21 Fe1 70.14(11) no
C22 C21 Fe1 69.60(11) no
C23 C22 C21 107.26(18) no
C23 C22 Fe1 69.67(11) no
C21 C22 Fe1 69.51(11) no
C24 C23 C22 108.13(17) no
C24 C23 Fe1 70.17(10) no
C22 C23 Fe1 69.55(10) no
C23 C24 C25 108.15(18) no
C23 C24 Fe1 69.68(10) no
C25 C24 Fe1 69.77(10) no
C21 C25 C24 108.62(17) no
C21 C25 Fe1 69.68(11) no
C24 C25 Fe1 70.01(10) no
C11 C31 C32 121.94(14) no
C11 C31 C36 120.41(14) no
C32 C31 C36 117.64(14) no
C31 C32 C33 121.53(14) no
C32 C33 C34 120.00(14) no
C33 C34 C35 119.07(14) no
C1 C34 C33 122.85(14) yes
C1 C34 C35 118.07(14) yes
C36 C35 C34 120.74(15) no
C35 C36 C31 120.96(15) no
C13 C12 H12 125.8 no
C11 C12 H12 125.8 no
C14 C13 H13 125.9 no
C12 C13 H13 125.9 no
C13 C14 H14 125.8 no
C15 C14 H14 125.8 no
C14 C15 H15 125.9 no
C11 C15 H15 125.9 no
C25 C21 H21 126.1 no
C22 C21 H21 126.1 no
C23 C22 H22 126.4 no
C21 C22 H22 126.4 no
C24 C23 H23 125.9 no
C22 C23 H23 125.9 no
C23 C24 H24 125.9 no
C25 C24 H24 125.9 no
C21 C25 H25 125.7 no
C24 C25 H25 125.7 no
C33 C32 H32 119.2 no
C31 C32 H32 119.2 no
C32 C33 H33 120.0 no
C34 C33 H33 120.0 no
C36 C35 H35 119.6 no
C34 C35 H35 119.6 no
C35 C36 H36 119.5 no
C31 C36 H36 119.5 no
O2 C2 H2A 110.2 no
C3 C2 H2A 110.2 no
O2 C2 H2B 110.2 no
C3 C2 H2B 110.2 no
H2A C2 H2B 108.5 no
C2 C3 H3A 109.5 no
C2 C3 H3B 109.5 no
H3A C3 H3B 109.5 no
C2 C3 H3C 109.5 no
H3A C3 H3C 109.5 no
H3B C3 H3C 109.5 no

loop_
_geom_bond_atom_site_label_1
_geom_bond_atom_site_label_2
_geom_bond_site_symmetry_2
_geom_bond_distance
_geom_bond_publ_flag
Fe1 C11 . 2.0452(14) no
Fe1 C12 . 2.0341(16) no
Fe1 C13 . 2.0430(16) no
Fe1 C14 . 2.0436(17) no
Fe1 C15 . 2.0358(16) no
Fe1 C21 . 2.0315(18) no
Fe1 C22 . 2.0328(18) no
Fe1 C23 . 2.0343(17) no
Fe1 C24 . 2.0407(17) no
Fe1 C25 . 2.0375(18) no
O1 C1 . 1.200(2) yes
O2 C1 . 1.3282(19) yes
O2 C2 . 1.4503(19) yes
C1 C34 . 1.489(2) yes
C2 C3 . 1.486(3) yes
C11 C12 . 1.434(2) no
C11 C15 . 1.435(2) no
C11 C31 . 1.470(2) yes
C12 C13 . 1.416(2) no
C13 C14 . 1.413(3) no
C14 C15 . 1.419(2) no
C21 C22 . 1.420(3) no
C21 C25 . 1.398(3) no
C22 C23 . 1.417(3) no
C23 C24 . 1.399(3) no
C24 C25 . 1.402(3) no
C31 C32 . 1.392(2) no
C31 C36 . 1.394(2) no
C32 C33 . 1.384(2) no
C33 C34 . 1.387(2) no
C34 C35 . 1.384(2) no
C35 C36 . 1.381(2) no
C2 H2A . 0.9700 no
C2 H2B . 0.9700 no
C3 H3A . 0.9600 no
C3 H3B . 0.9600 no
C3 H3C . 0.9600 no
C12 H12 . 0.9300 no
C13 H13 . 0.9300 no
C14 H14 . 0.9300 no
C15 H15 . 0.9300 no
C21 H21 . 0.9300 no
C22 H22 . 0.9300 no
C23 H23 . 0.9300 no
C24 H24 . 0.9300 no
C25 H25 . 0.9300 no
C32 H32 . 0.9300 no
C33 H33 . 0.9300 no
C35 H35 . 0.9300 no
C36 H36 . 0.9300 no

loop_
_geom_hbond_atom_site_label_D
_geom_hbond_atom_site_label_H
_geom_hbond_atom_site_label_A
_geom_hbond_site_symmetry_A
_geom_hbond_distance_DH
_geom_hbond_distance_HA
_geom_hbond_distance_DA
_geom_hbond_angle_DHA
_geom_hbond_publ_flag
C22 H22 O1 3_665 0.93 2.54 3.360(3) 147 yes
C2 H2A Cg1 3_565 0.97 2.87 3.770(2) 155 yes

loop_
_geom_torsion_atom_site_label_1
_geom_torsion_atom_site_label_2
_geom_torsion_atom_site_label_3
_geom_torsion_atom_site_label_4
_geom_torsion
_geom_torsion_publ_flag
C2 O2 C1 O1 1.8(2) no
C2 O2 C1 C34 -178.95(13) yes
C1 O2 C2 C3 179.76(16) yes
C12 C11 C31 C36 7.9(2) yes
C15 C11 C31 C36 -173.57(16) no
C36 C31 C32 C33 -2.1(2) no
C11 C31 C32 C33 178.79(15) no
C31 C32 C33 C34 0.4(3) no
C32 C33 C34 C35 1.4(2) no
C32 C33 C34 C1 -178.12(15) no
O1 C1 C34 C35 -1.2(3) no
O2 C1 C34 C35 179.65(14) no
O1 C1 C34 C33 178.40(17) yes
O2 C1 C34 C33 -0.8(2) no
C33 C34 C35 C36 -1.5(3) no
C1 C34 C35 C36 178.07(16) no
C34 C35 C36 C31 -0.3(3) no
C32 C31 C36 C35 2.0(2) no
C11 C31 C36 C35 -178.85(15) no
